data_4320613
loop_
_publ_author_name
'Zengquan Qin'
'Michael C. Jennings'
'Richard J. Puddephatt'

_publ_section_title
;
 Self-Assembly of Polymer and Sheet Structures from Palladium(II)
 Complexes by Hydrogen Bonding between Carboxamide Substituents
;
_journal_name_full 'Inorganic Chemistry'
_journal_page_first 6220
_journal_page_last 6228
_journal_paper_doi 10.1021/ic0106625
_journal_volume 40
_journal_year 2001
_chemical_formula_sum 'C42 H40 F6 N4 O9 P2 Pd S2'
_chemical_formula_weight 1091.24
_chemical_name_systematic
;
?
;
_space_group_IT_number 2
_symmetry_cell_setting triclinic
_symmetry_space_group_name_Hall '-P 1'
_symmetry_space_group_name_H-M 'P -1'
_atom_sites_solution_hydrogens geom
_atom_sites_solution_primary Patterson
_atom_sites_solution_secondary difmap
_audit_creation_method SHELXL-97
_cell_angle_alpha 101.8430(10)
_cell_angle_beta 98.5680(10)
_cell_angle_gamma 102.6280(10)
_cell_formula_units_Z 2
_cell_length_a 10.7013(3)
_cell_length_b 12.1564(3)
_cell_length_c 20.2002(5)
_cell_measurement_temperature 200(2)
_cell_volume 2457.44(11)
_computing_cell_refinement 'Nonius DENZO'
_computing_data_collection 'Nonius COLLECT'
_computing_data_reduction 'Nonius DENZO'
_computing_molecular_graphics 'Bruker SHELXTL'
_computing_publication_material 'Bruker SHELXTL'
_computing_structure_refinement 'SHELXL-97 (Sheldrick, 1997)'
_computing_structure_solution 'SHELXS-97 (Sheldrick, 1990)'
_diffrn_ambient_temperature 200(2)
_diffrn_measured_fraction_theta_full 0.998
_diffrn_measured_fraction_theta_max 0.998
_diffrn_measurement_device_type 'Nonius Kappa-CCD'
_diffrn_measurement_method '\w scans'
_diffrn_radiation_monochromator graphite
_diffrn_radiation_source 'fine-focus sealed tube'
_diffrn_radiation_type MoK\a
_diffrn_radiation_wavelength 0.71073
_diffrn_reflns_av_R_equivalents 0.0400
_diffrn_reflns_av_sigmaI/netI 0.0641
_diffrn_reflns_limit_h_max 13
_diffrn_reflns_limit_h_min -13
_diffrn_reflns_limit_k_max 15
_diffrn_reflns_limit_k_min -15
_diffrn_reflns_limit_l_max 26
_diffrn_reflns_limit_l_min -26
_diffrn_reflns_number 28248
_diffrn_reflns_theta_full 27.48
_diffrn_reflns_theta_max 27.48
_diffrn_reflns_theta_min 2.59
_exptl_absorpt_coefficient_mu 0.605
_exptl_absorpt_correction_T_max 0.9094
_exptl_absorpt_correction_T_min 0.7600
_exptl_absorpt_correction_type integration
_exptl_crystal_colour colourless
_exptl_crystal_density_diffrn 1.475
_exptl_crystal_density_method 'not measured'
_exptl_crystal_description plate
_exptl_crystal_F_000 1108
_exptl_crystal_size_max 0.48
_exptl_crystal_size_mid 0.33
_exptl_crystal_size_min 0.16
_refine_diff_density_max 2.100
_refine_diff_density_min -1.700
_refine_diff_density_rms 0.108
_refine_ls_extinction_method none
_refine_ls_goodness_of_fit_ref 1.071
_refine_ls_hydrogen_treatment mixed
_refine_ls_matrix_type full
_refine_ls_number_parameters 547
_refine_ls_number_reflns 11242
_refine_ls_number_restraints 19
_refine_ls_restrained_S_all 1.085
_refine_ls_R_factor_all 0.0827
_refine_ls_R_factor_gt 0.0600
_refine_ls_shift/su_max 0.062
_refine_ls_shift/su_mean 0.004
_refine_ls_structure_factor_coef Fsqd
_refine_ls_weighting_details 'calc w=1/[\s^2^(Fo^2^)+(0.1013P)^2^+1.6810P] where P=(Fo^2^+2Fc^2^)/3'
_refine_ls_weighting_scheme calc
_refine_ls_wR_factor_gt 0.1701
_refine_ls_wR_factor_ref 0.1813
_reflns_number_gt 8252
_reflns_number_total 11242
_reflns_threshold_expression >2sigma(I)
_cod_data_source_file ic0106625_4.cif
_cod_data_source_block complex8
_cod_depositor_comments
;
The following automatic conversions were performed:

'_symmetry_cell_setting' value 'Triclinic' changed to 'triclinic'
according to the built-in table from CIF Core dictionary named
'cif_core.dic' version 2.4.1 from 2010-06-29.

Automatic conversion script
Id: cif_fix_values 1646 2011-03-28 12:23:43Z adriana 
;
_cod_database_code 4320613

loop_
_symmetry_equiv_pos_as_xyz
'x, y, z'
'-x, -y, -z'

loop_
_atom_site_label
_atom_site_type_symbol
_atom_site_fract_x
_atom_site_fract_y
_atom_site_fract_z
_atom_site_U_iso_or_equiv
_atom_site_adp_type
_atom_site_occupancy
_atom_site_symmetry_multiplicity
_atom_site_calc_flag
_atom_site_refinement_flags
_atom_site_disorder_assembly
_atom_site_disorder_group
Pd Pd 0.56768(3) 0.63940(3) 0.736913(15) 0.03115(12) Uani 1 1 d . . .
P1 P 0.44873(11) 0.76473(9) 0.76935(6) 0.0338(2) Uani 1 1 d . . .
P2 P 0.44097(11) 0.56737(9) 0.80565(6) 0.0342(2) Uani 1 1 d . . .
C1 C 0.3265(4) 0.6567(4) 0.7927(2) 0.0413(10) Uani 1 1 d . . .
H1A H 0.2502 0.6169 0.7546 0.050 Uiso 1 1 calc R . .
H1B H 0.2977 0.6881 0.8354 0.050 Uiso 1 1 calc R . .
C1A C 0.5228(3) 0.8832(2) 0.84292(14) 0.0384(10) Uani 1 1 d G . .
C1B C 0.4487(2) 0.9574(3) 0.86736(16) 0.0524(12) Uani 1 1 d G . .
H1BA H 0.3599 0.9437 0.8455 0.063 Uiso 1 1 calc R . .
C1C C 0.5047(3) 1.0517(3) 0.92380(18) 0.0624(15) Uani 1 1 d G . .
H1CA H 0.4540 1.1024 0.9405 0.075 Uiso 1 1 calc R . .
C1D C 0.6347(3) 1.0718(3) 0.95581(16) 0.0682(16) Uani 1 1 d G . .
H1DA H 0.6729 1.1362 0.9944 0.082 Uiso 1 1 calc R . .
C1E C 0.7088(3) 0.9976(3) 0.93137(17) 0.0644(15) Uani 1 1 d G . .
H1EA H 0.7976 1.0113 0.9532 0.077 Uiso 1 1 calc R . .
C1F C 0.6528(3) 0.9033(3) 0.87493(16) 0.0523(12) Uani 1 1 d G . .
H1FA H 0.7035 0.8526 0.8582 0.063 Uiso 1 1 calc R . .
C1G C 0.3793(3) 0.8267(2) 0.70372(14) 0.0384(10) Uani 1 1 d G . .
C1H C 0.4653(2) 0.9126(3) 0.68480(17) 0.0494(12) Uani 1 1 d G . .
H1HA H 0.5537 0.9402 0.7089 0.059 Uiso 1 1 calc R . .
C1I C 0.4217(3) 0.9583(3) 0.63063(19) 0.0642(15) Uani 1 1 d G . .
H1IA H 0.4805 1.0170 0.6177 0.077 Uiso 1 1 calc R . .
C1J C 0.2923(4) 0.9179(3) 0.59539(16) 0.0703(17) Uani 1 1 d G . .
H1JA H 0.2625 0.9491 0.5584 0.084 Uiso 1 1 calc R . .
C1K C 0.2063(3) 0.8320(3) 0.61432(18) 0.0673(16) Uani 1 1 d G . .
H1KA H 0.1179 0.8044 0.5902 0.081 Uiso 1 1 calc R . .
C1L C 0.2499(3) 0.7863(3) 0.66848(17) 0.0505(12) Uani 1 1 d G . .
H1LA H 0.1911 0.7276 0.6814 0.061 Uiso 1 1 calc R . .
C2A C 0.3625(3) 0.41358(19) 0.78336(17) 0.0420(10) Uani 1 1 d G . .
C2B C 0.2307(3) 0.3672(3) 0.7533(2) 0.0671(16) Uani 1 1 d G . .
H2BA H 0.1760 0.4175 0.7462 0.080 Uiso 1 1 calc R . .
C2C C 0.1789(3) 0.2474(3) 0.7335(2) 0.093(2) Uani 1 1 d G . .
H2CA H 0.0888 0.2157 0.7129 0.112 Uiso 1 1 calc R . .
C2D C 0.2588(4) 0.1738(2) 0.7438(2) 0.083(2) Uani 1 1 d G . .
H2DA H 0.2234 0.0919 0.7302 0.099 Uiso 1 1 calc R . .
C2E C 0.3906(4) 0.2202(2) 0.7739(2) 0.0693(17) Uani 1 1 d G . .
H2EA H 0.4452 0.1699 0.7809 0.083 Uiso 1 1 calc R . .
C2F C 0.4424(3) 0.3400(3) 0.79366(18) 0.0527(12) Uani 1 1 d G . .
H2FA H 0.5325 0.3717 0.8142 0.063 Uiso 1 1 calc R . .
C2G C 0.5162(3) 0.6085(3) 0.89587(11) 0.0388(10) Uani 1 1 d G . .
C2H C 0.6516(3) 0.6358(3) 0.91564(15) 0.0541(13) Uani 1 1 d G . .
H2HA H 0.7038 0.6314 0.8815 0.065 Uiso 1 1 calc R . .
C2I C 0.7106(3) 0.6695(3) 0.98530(17) 0.0648(15) Uani 1 1 d G . .
>H2IA H 0.8031 0.6882 0.9988 0.078 Uiso 1 1 calc R . .
C2J C 0.6341(4) 0.6759(3) 1.03520(12) 0.0654(16) Uani 1 1 d G . .
H2JA H 0.6744 0.6990 1.0828 0.079 Uiso 1 1 calc R . .
C2K C 0.4987(4) 0.6486(3) 1.01543(14) 0.0624(15) Uani 1 1 d G . .
H2KA H 0.4465 0.6530 1.0495 0.075 Uiso 1 1 calc R . .
C2L C 0.4397(2) 0.6149(3) 0.94576(16) 0.0495(11) Uani 1 1 d G . .
H2LA H 0.3472 0.5962 0.9322 0.059 Uiso 1 1 calc R . .
N11 N 0.6684(3) 0.7319(3) 0.67553(18) 0.0334(7) Uani 1 1 d . . .
C12 C 0.6122(4) 0.7288(4) 0.6117(2) 0.0375(9) Uani 1 1 d . . .
H12A H 0.5248 0.6833 0.5935 0.045 Uiso 1 1 calc R . .
C13 C 0.6771(4) 0.7898(4) 0.5713(2) 0.0380(9) Uani 1 1 d . . .
H13A H 0.6346 0.7865 0.5259 0.046 Uiso 1 1 calc R . .
C14 C 0.8039(4) 0.8556(3) 0.5969(2) 0.0337(9) Uani 1 1 d . . .
C15 C 0.8599(4) 0.8601(4) 0.6638(2) 0.0445(11) Uani 1 1 d . . .
H15A H 0.9463 0.9066 0.6837 0.053 Uiso 1 1 calc R . .
C16 C 0.7907(5) 0.7976(4) 0.7010(2) 0.0461(11) Uani 1 1 d . . .
H16A H 0.8306 0.8006 0.7469 0.055 Uiso 1 1 calc R . .
C17 C 0.8841(4) 0.9241(3) 0.5570(2) 0.0346(9) Uani 1 1 d . . .
N18 N 0.8512(4) 0.8876(3) 0.48850(19) 0.0417(9) Uani 1 1 d . . .
H18A H 0.8954 0.9247 0.4627 0.050 Uiso 1 1 calc R . .
H18B H 0.7853 0.8264 0.4690 0.050 Uiso 1 1 calc R . .
O19 O 0.9751(3) 1.0090(2) 0.58770(16) 0.0397(7) Uani 1 1 d . . .
N21 N 0.6484(3) 0.5003(3) 0.70128(17) 0.0336(7) Uani 1 1 d . . .
C22 C 0.7762(4) 0.5090(4) 0.7107(3) 0.0441(11) Uani 1 1 d . . .
H22A H 0.8348 0.5781 0.7399 0.053 Uiso 1 1 calc R . .
C23 C 0.8270(4) 0.4214(4) 0.6795(3) 0.0471(12) Uani 1 1 d . . .
H23A H 0.9190 0.4315 0.6864 0.057 Uiso 1 1 calc R . .
C24 C 0.7433(4) 0.3186(4) 0.6382(2) 0.0383(9) Uani 1 1 d . . .
C25 C 0.6108(4) 0.3089(4) 0.6296(2) 0.0401(10) Uani 1 1 d . . .
H25A H 0.5505 0.2389 0.6027 0.048 Uiso 1 1 calc R . .
C26 C 0.5660(4) 0.4005(4) 0.6602(2) 0.0398(10) Uani 1 1 d . . .
H26A H 0.4745 0.3937 0.6522 0.048 Uiso 1 1 calc R . .
C27 C 0.7882(4) 0.2146(4) 0.6057(3) 0.0455(11) Uani 1 1 d . . .
N28 N 0.9096(4) 0.2356(4) 0.5947(3) 0.0610(13) Uani 1 1 d . . .
H28A H 0.9411 0.1776 0.5771 0.073 Uiso 1 1 calc R . .
H28B H 0.9584 0.3076 0.6049 0.073 Uiso 1 1 calc R . .
O29 O 0.7147(4) 0.1170(3) 0.5928(2) 0.0642(11) Uani 1 1 d . . .
F31 F 1.0182(9) 0.9491(19) 0.9461(5) 0.66(2) Uani 1 1 d D . .
F32 F 0.9794(6) 0.9848(5) 0.8490(4) 0.171(3) Uani 1 1 d D . .
F33 F 1.1761(5) 1.0109(5) 0.9013(4) 0.150(2) Uani 1 1 d D . .
C34 C 1.0621(7) 0.9481(7) 0.8814(6) 0.132(4) Uani 1 1 d D . .
S35 S 1.0399(2) 0.7897(3) 0.86342(17) 0.1363(11) Uani 1 1 d D . .
O36 O 1.0851(9) 0.805(2) 0.7921(4) 0.526(19) Uani 1 1 d D . .
O37 O 1.1422(5) 0.7728(6) 0.8969(3) 0.127(2) Uani 1 1 d D . .
O38 O 0.9087(4) 0.7437(4) 0.8466(2) 0.0786(12) Uani 1 1 d D . .
F41 F 0.1140(4) 0.4013(3) 0.45921(19) 0.0949(13) Uani 1 1 d D . .
F42 F 0.3142(4) 0.4986(4) 0.4790(2) 0.0934(12) Uani 1 1 d D . .
F43 F 0.1669(4) 0.5835(3) 0.50463(18) 0.0809(11) Uani 1 1 d D . .
C44 C 0.2070(6) 0.4880(5) 0.5033(3) 0.0611(14) Uani 1 1 d D . .
S45 S 0.23201(10) 0.45861(9) 0.58854(6) 0.0395(3) Uani 1 1 d D . .
O46 O 0.3383(3) 0.5543(3) 0.62767(18) 0.0510(8) Uani 1 1 d D . .
O47 O 0.1103(3) 0.4568(3) 0.6104(2) 0.0625(10) Uani 1 1 d D . .
O48 O 0.2663(4) 0.3491(3) 0.57582(18) 0.0562(9) Uani 1 1 d D . .
C51 C 0.789(2) 0.1593(16) 0.7879(9) 0.286(14) Uani 1 1 d . . .
H51A H 0.7182 0.1591 0.7509 0.429 Uiso 1 1 calc R . .
H51B H 0.7615 0.0933 0.8079 0.429 Uiso 1 1 calc R . .
H51C H 0.8669 0.1530 0.7689 0.429 Uiso 1 1 calc R . .
C52 C 0.819(2) 0.266(2) 0.8405(14) 0.266(12) Uani 1 1 d . . .
C53 C 0.932(3) 0.279(3) 0.8990(18) 0.66(4) Uani 1 1 d . . .
H53A H 0.9391 0.3484 0.9355 0.985 Uiso 1 1 calc R . .
H53B H 1.0135 0.2873 0.8815 0.985 Uiso 1 1 calc R . .
H53C H 0.9172 0.2102 0.9178 0.985 Uiso 1 1 calc R . .
O54 O 0.7576(19) 0.3531(18) 0.8541(9) 0.333(11) Uani 1 1 d . . .

loop_
_atom_site_aniso_label
_atom_site_aniso_U_11
_atom_site_aniso_U_22
_atom_site_aniso_U_33
_atom_site_aniso_U_23
_atom_site_aniso_U_13
_atom_site_aniso_U_12
Pd 0.03141(19) 0.03259(18) 0.03484(19) 0.01221(13) 0.01417(13) 0.01074(13)
P1 0.0331(6) 0.0328(5) 0.0398(6) 0.0108(4) 0.0129(5) 0.0119(4)
P2 0.0373(6) 0.0349(5) 0.0368(6) 0.0136(4) 0.0178(5) 0.0115(5)
C1 0.038(2) 0.043(2) 0.049(3) 0.014(2) 0.018(2) 0.014(2)
C1A 0.043(2) 0.039(2) 0.036(2) 0.0097(18) 0.0133(19) 0.0131(19)
C1B 0.052(3) 0.046(3) 0.056(3) 0.000(2) 0.010(2) 0.020(2)
C1C 0.074(4) 0.052(3) 0.057(3) -0.002(2) 0.017(3) 0.019(3)
C1D 0.072(4) 0.064(4) 0.051(3) -0.005(3) 0.006(3) 0.006(3)
C1E 0.051(3) 0.078(4) 0.050(3) 0.005(3) -0.004(3) 0.007(3)
C1F 0.044(3) 0.061(3) 0.053(3) 0.012(2) 0.012(2) 0.016(2)
C1G 0.043(2) 0.033(2) 0.044(2) 0.0100(18) 0.011(2) 0.0158(19)
C1H 0.055(3) 0.042(2) 0.057(3) 0.019(2) 0.012(2) 0.018(2)
C1I 0.083(4) 0.045(3) 0.078(4) 0.030(3) 0.021(3) 0.027(3)
C1J 0.093(5) 0.063(3) 0.067(4) 0.029(3) 0.005(3) 0.040(3)
C1K 0.061(4) 0.068(4) 0.070(4) 0.014(3) -0.010(3) 0.031(3)
C1L 0.044(3) 0.045(3) 0.066(3) 0.015(2) 0.007(2) 0.020(2)
C2A 0.053(3) 0.038(2) 0.037(2) 0.0123(19) 0.019(2) 0.006(2)
C2B 0.056(3) 0.059(3) 0.084(4) 0.031(3) 0.010(3) -0.001(3)
C2C 0.090(5) 0.068(4) 0.093(5) 0.021(4) -0.003(4) -0.027(4)
C2D 0.116(6) 0.044(3) 0.075(4) 0.011(3) 0.022(4) -0.003(4)
C2E 0.105(5) 0.038(3) 0.072(4) 0.016(3) 0.037(4) 0.017(3)
C2F 0.074(4) 0.040(2) 0.051(3) 0.016(2) 0.026(3) 0.017(2)
C2G 0.053(3) 0.033(2) 0.036(2) 0.0135(18) 0.018(2) 0.0120(19)
C2H 0.053(3) 0.073(3) 0.042(3) 0.020(2) 0.014(2) 0.020(3)
C2I 0.059(3) 0.078(4) 0.056(3) 0.020(3) 0.003(3) 0.019(3)
C2J 0.100(5) 0.054(3) 0.040(3) 0.009(2) 0.009(3) 0.021(3)
C2K 0.094(5) 0.054(3) 0.049(3) 0.012(2) 0.037(3) 0.025(3)
C2L 0.058(3) 0.048(3) 0.044(3) 0.008(2) 0.022(2) 0.010(2)
N11 0.0322(18) 0.0317(17) 0.0382(19) 0.0140(15) 0.0115(15) 0.0043(14)
C12 0.030(2) 0.043(2) 0.038(2) 0.0109(18) 0.0084(18) 0.0034(18)
C13 0.033(2) 0.046(2) 0.035(2) 0.0130(19) 0.0079(18) 0.0067(19)
C14 0.031(2) 0.0279(19) 0.043(2) 0.0105(17) 0.0135(18) 0.0042(16)
C15 0.031(2) 0.050(3) 0.046(3) 0.015(2) 0.007(2) -0.004(2)
C16 0.039(3) 0.056(3) 0.040(2) 0.021(2) 0.004(2) 0.002(2)
C17 0.035(2) 0.0300(19) 0.046(2) 0.0142(18) 0.0187(19) 0.0126(18)
N18 0.043(2) 0.0333(18) 0.047(2) 0.0095(16) 0.0194(17) -0.0015(16)
O19 0.0345(16) 0.0329(15) 0.0510(18) 0.0116(13) 0.0164(14) 0.0012(13)
N21 0.0369(19) 0.0340(17) 0.0344(18) 0.0107(14) 0.0126(15) 0.0127(15)
C22 0.034(2) 0.037(2) 0.057(3) 0.003(2) 0.008(2) 0.0090(19)
C23 0.028(2) 0.041(2) 0.067(3) 0.000(2) 0.007(2) 0.0103(19)
C24 0.034(2) 0.036(2) 0.045(2) 0.0072(18) 0.0109(19) 0.0106(18)
C25 0.032(2) 0.037(2) 0.049(3) 0.0081(19) 0.0049(19) 0.0071(18)
C26 0.031(2) 0.044(2) 0.046(3) 0.012(2) 0.0095(19) 0.0124(19)
C27 0.036(2) 0.037(2) 0.062(3) 0.005(2) 0.011(2) 0.010(2)
N28 0.046(2) 0.040(2) 0.098(4) 0.002(2) 0.028(2) 0.0175(19)
O29 0.046(2) 0.0346(17) 0.102(3) -0.0028(18) 0.017(2) 0.0084(15)
F31 0.124(7) 1.43(6) 0.160(8) -0.315(19) -0.014(6) 0.167(16)
F32 0.114(4) 0.121(4) 0.246(8) 0.014(5) -0.049(5) 0.048(4)
F33 0.076(3) 0.127(4) 0.203(6) 0.000(4) -0.009(4) 0.001(3)
C34 0.053(5) 0.103(6) 0.202(12) 0.017(7) -0.042(6) 0.003(4)
S35 0.0568(12) 0.150(2) 0.181(3) 0.045(2) -0.0334(15) 0.0197(13)
O36 0.138(7) 1.43(6) 0.091(6) 0.213(16) 0.080(6) 0.297(18)
O37 0.081(4) 0.152(6) 0.130(5) 0.006(4) -0.011(3) 0.043(4)
O38 0.051(2) 0.100(3) 0.074(3) 0.019(2) 0.003(2) 0.007(2)
F41 0.112(3) 0.085(3) 0.064(2) -0.0076(19) -0.029(2) 0.033(2)
F42 0.114(3) 0.114(3) 0.089(3) 0.053(2) 0.058(2) 0.055(3)
F43 0.110(3) 0.069(2) 0.077(2) 0.0257(18) 0.012(2) 0.048(2)
C44 0.069(4) 0.058(3) 0.060(3) 0.011(3) 0.012(3) 0.029(3)
S45 0.0309(5) 0.0342(5) 0.0472(6) 0.0046(5) 0.0045(5) 0.0032(4)
O46 0.0394(18) 0.0356(16) 0.064(2) 0.0021(15) -0.0029(16) -0.0014(14)
O47 0.0370(19) 0.072(2) 0.082(3) 0.025(2) 0.0207(18) 0.0087(18)
O48 0.064(2) 0.0356(17) 0.060(2) 0.0023(15) -0.0009(18) 0.0121(16)
C51 0.36(3) 0.213(18) 0.166(15) 0.059(13) -0.042(17) -0.11(2)
C52 0.25(2) 0.24(2) 0.27(3) 0.11(2) -0.07(2) 0.028(19)
C53 0.37(4) 0.82(7) 0.58(5) 0.54(6) -0.32(4) -0.34(4)
O54 0.36(2) 0.40(3) 0.311(19) 0.101(18) 0.056(16) 0.25(2)

loop_
_atom_type_symbol
_atom_type_description
_atom_type_scat_dispersion_real
_atom_type_scat_dispersion_imag
_atom_type_scat_source
C C 0.0033 0.0016 'International Tables Vol C Tables 4.2.6.8 and 6.1.1.4'
H H 0.0000 0.0000 'International Tables Vol C Tables 4.2.6.8 and 6.1.1.4'
N N 0.0061 0.0033 'International Tables Vol C Tables 4.2.6.8 and 6.1.1.4'
O O 0.0106 0.0060 'International Tables Vol C Tables 4.2.6.8 and 6.1.1.4'
F F 0.0171 0.0103 'International Tables Vol C Tables 4.2.6.8 and 6.1.1.4'
P P 0.1023 0.0942 'International Tables Vol C Tables 4.2.6.8 and 6.1.1.4'
S S 0.1246 0.1234 'International Tables Vol C Tables 4.2.6.8 and 6.1.1.4'
Pd Pd -0.9988 1.0072 'International Tables Vol C Tables 4.2.6.8 and 6.1.1.4'

loop_
_geom_angle_atom_site_label_1
_geom_angle_atom_site_label_2
_geom_angle_atom_site_label_3
_geom_angle
_geom_angle_site_symmetry_1
_geom_angle_site_symmetry_3
_geom_angle_publ_flag
N11 Pd N21 88.47(13) . . ?
N11 Pd P1 97.56(10) . . ?
N21 Pd P1 170.21(10) . . ?
N11 Pd P2 169.27(10) . . ?
N21 Pd P2 102.11(10) . . ?
P1 Pd P2 71.72(4) . . ?
C1A P1 C1G 106.05(15) . . ?
C1A P1 C1 109.6(2) . . ?
C1G P1 C1 112.83(18) . . ?
C1A P1 Pd 117.33(10) . . ?
C1G P1 Pd 116.66(11) . . ?
C1 P1 Pd 94.03(14) . . ?
C1A P1 P2 109.16(12) . . ?
C1G P1 P2 143.10(11) . . ?
C1 P1 P2 43.91(13) . . ?
Pd P1 P2 54.20(3) . . ?
C2G P2 C2A 107.63(15) . . ?
C2G P2 C1 107.57(19) . . ?
C2A P2 C1 113.15(19) . . ?
C2G P2 Pd 114.67(11) . . ?
C2A P2 Pd 118.99(12) . . ?
C1 P2 Pd 93.86(15) . . ?
C2G P2 P1 105.39(11) . . ?
C2A P2 P1 144.93(12) . . ?
C1 P2 P1 43.86(15) . . ?
Pd P2 P1 54.08(3) . . ?
P1 C1 P2 92.2(2) . . ?
C1B C1A C1F 120.0 . . ?
C1B C1A P1 118.78(17) . . ?
C1F C1A P1 121.21(16) . . ?
C1A C1B C1C 120.0 . . ?
C1D C1C C1B 120.0 . . ?
C1C C1D C1E 120.0 . . ?
C1D C1E C1F 120.0 . . ?
C1E C1F C1A 120.0 . . ?
C1H C1G C1L 120.0 . . ?
C1H C1G P1 116.39(17) . . ?
C1L C1G P1 123.39(17) . . ?
C1I C1H C1G 120.0 . . ?
C1H C1I C1J 120.0 . . ?
C1K C1J C1I 120.0 . . ?
C1J C1K C1L 120.0 . . ?
C1K C1L C1G 120.0 . . ?
C2B C2A C2F 120.0 . . ?
C2B C2A P2 123.25(19) . . ?
C2F C2A P2 116.63(19) . . ?
C2C C2B C2A 120.0 . . ?
C2D C2C C2B 120.0 . . ?
C2C C2D C2E 120.0 . . ?
C2F C2E C2D 120.0 . . ?
C2E C2F C2A 120.0 . . ?
C2H C2G C2L 120.0 . . ?
C2H C2G P2 119.66(18) . . ?
C2L C2G P2 120.33(18) . . ?
C2I C2H C2G 120.0 . . ?
C2J C2I C2H 120.0 . . ?
C2I C2J C2K 120.0 . . ?
C2L C2K C2J 120.0 . . ?
C2K C2L C2G 120.0 . . ?
C12 N11 C16 118.7(4) . . ?
C12 N11 Pd 121.3(3) . . ?
C16 N11 Pd 120.0(3) . . ?
N11 C12 C13 121.7(4) . . ?
C12 C13 C14 119.7(4) . . ?
C13 C14 C15 117.9(4) . . ?
C13 C14 C17 124.0(4) . . ?
C15 C14 C17 118.1(4) . . ?
C16 C15 C14 119.5(4) . . ?
N11 C16 C15 122.4(4) . . ?
O19 C17 N18 123.4(4) . . ?
O19 C17 C14 120.1(4) . . ?
N18 C17 C14 116.5(4) . . ?
C22 N21 C26 118.1(4) . . ?
C22 N21 Pd 123.6(3) . . ?
C26 N21 Pd 117.8(3) . . ?
N21 C22 C23 122.4(4) . . ?
C22 C23 C24 119.7(4) . . ?
C25 C24 C23 117.7(4) . . ?
C25 C24 C27 118.2(4) . . ?
C23 C24 C27 123.9(4) . . ?
C26 C25 C24 120.0(4) . . ?
N21 C26 C25 122.0(4) . . ?
O29 C27 N28 123.7(4) . . ?
O29 C27 C24 119.7(4) . . ?
N28 C27 C24 116.6(4) . . ?
F32 C34 F33 118.5(8) . . ?
F32 C34 F31 102.2(10) . . ?
F33 C34 F31 102.1(9) . . ?
F32 C34 S35 117.7(6) . . ?
F33 C34 S35 117.4(6) . . ?
F31 C34 S35 91.0(10) . . ?
O37 S35 O38 139.7(5) . . ?
O37 S35 O36 101.3(5) . . ?
O38 S35 O36 106.1(5) . . ?
O37 S35 C34 106.7(4) . . ?
O38 S35 C34 105.1(3) . . ?
O36 S35 C34 84.0(9) . . ?
F42 C44 F43 108.8(5) . . ?
F42 C44 F41 108.4(5) . . ?
F43 C44 F41 106.5(4) . . ?
F42 C44 S45 111.1(4) . . ?
F43 C44 S45 111.6(4) . . ?
F41 C44 S45 110.2(4) . . ?
O46 S45 O47 114.3(2) . . ?
O46 S45 O48 113.4(2) . . ?
O47 S45 O48 115.7(2) . . ?
O46 S45 C44 103.2(2) . . ?
O47 S45 C44 105.0(3) . . ?
O48 S45 C44 103.3(2) . . ?
O54 C52 C51 134(2) . . ?
O54 C52 C53 111(3) . . ?
C51 C52 C53 114(3) . . ?

loop_
_geom_bond_atom_site_label_1
_geom_bond_atom_site_label_2
_geom_bond_distance
_geom_bond_site_symmetry_2
_geom_bond_publ_flag
Pd N11 2.099(3) . ?
Pd N21 2.109(3) . ?
Pd P1 2.2489(11) . ?
Pd P2 2.2526(11) . ?
P1 C1A 1.784(2) . ?
P1 C1G 1.799(2) . ?
P1 C1 1.829(5) . ?
P1 P2 2.6370(15) . ?
P2 C2G 1.798(2) . ?
P2 C2A 1.805(2) . ?
P2 C1 1.830(4) . ?
C1A C1B 1.3900 . ?
C1A C1F 1.3900 . ?
C1B C1C 1.3900 . ?
C1C C1D 1.3900 . ?
C1D C1E 1.3900 . ?
C1E C1F 1.3900 . ?
C1G C1H 1.3900 . ?
C1G C1L 1.3900 . ?
C1H C1I 1.3900 . ?
C1I C1J 1.3900 . ?
C1J C1K 1.3900 . ?
C1K C1L 1.3900 . ?
C2A C2B 1.3900 . ?
C2A C2F 1.3900 . ?
C2B C2C 1.3900 . ?
C2C C2D 1.3900 . ?
C2D C2E 1.3900 . ?
C2E C2F 1.3900 . ?
C2G C2H 1.3900 . ?
C2G C2L 1.3900 . ?
C2H C2I 1.3900 . ?
C2I C2J 1.3900 . ?
C2J C2K 1.3900 . ?
C2K C2L 1.3900 . ?
N11 C12 1.329(5) . ?
N11 C16 1.338(6) . ?
C12 C13 1.375(6) . ?
C13 C14 1.377(6) . ?
C14 C15 1.379(6) . ?
C14 C17 1.500(6) . ?
C15 C16 1.359(6) . ?
C17 O19 1.232(5) . ?
C17 N18 1.330(6) . ?
N21 C22 1.331(5) . ?
N21 C26 1.356(6) . ?
C22 C23 1.381(6) . ?
C23 C24 1.386(6) . ?
C24 C25 1.378(6) . ?
C24 C27 1.510(6) . ?
C25 C26 1.375(6) . ?
C27 O29 1.223(6) . ?
C27 N28 1.329(6) . ?
F31 C34 1.452(13) . ?
F32 C34 1.237(8) . ?
F33 C34 1.247(8) . ?
C34 S35 1.839(9) . ?
S35 O37 1.278(5) . ?
S35 O38 1.354(5) . ?
S35 O36 1.620(8) . ?
F41 C44 1.336(6) . ?
F42 C44 1.305(7) . ?
F43 C44 1.319(6) . ?
C44 S45 1.822(6) . ?
S45 O46 1.431(3) . ?
S45 O47 1.433(4) . ?
S45 O48 1.440(3) . ?
C51 C52 1.44(3) . ?
C52 O54 1.36(3) . ?
C52 C53 1.52(2) . ?
